data_4000915
loop_
_publ_author_name
'Ramasamy, Karthik'
'Malik, Mohammad A.'
'O&#x2019;Brien, Paul'
'Raftery, James'
'Helliwell, Madeleine'

_publ_contact_author
; 
    
;
_publ_section_title
;
 Nickel Sulfide Thin Films from Thio- and Dithiobiuret Precursors
;
_journal_issue 23
_journal_name_full 'Chemistry of Materials'
_journal_page_first 6328
_journal_paper_doi 10.1021/cm102140t
_journal_volume 22
_journal_year 2010
_chemical_formula_sum 'C20 H40 N6 Ni O2 S2'
_chemical_formula_weight 519.41
_chemical_name_systematic
; 
 ? 
;
_space_group_IT_number 61
_symmetry_cell_setting orthorhombic
_symmetry_space_group_name_Hall '-P 2ac 2ab'
_symmetry_space_group_name_H-M 'P b c a'
_atom_sites_solution_hydrogens geom
_atom_sites_solution_primary direct
_atom_sites_solution_secondary difmap
_audit_creation_method SHELXL-97
_cell_angle_alpha 90.00
_cell_angle_beta 90.00
_cell_angle_gamma 90.00
_cell_formula_units_Z 8
_cell_length_a 10.6895(18)
_cell_length_b 18.763(3)
_cell_length_c 25.788(4)
_cell_measurement_reflns_used 1007
_cell_measurement_temperature 100(2)
_cell_measurement_theta_max 26.14
_cell_measurement_theta_min 2.33
_cell_volume 5172.2(14)
_computing_cell_refinement 'Bruker SMART'
_computing_data_collection 'Bruker SMART'
_computing_data_reduction 'Bruker SAINT'
_computing_molecular_graphics 'Bruker SHELXTL'
_computing_publication_material 'Bruker SHELXTL'
_computing_structure_refinement 'SHELXL-97 (Sheldrick, 1997)'
_computing_structure_solution 'SHELXS-97 (Sheldrick, 1990)'
_diffrn_ambient_temperature 100(2)
_diffrn_measured_fraction_theta_full 0.999
_diffrn_measured_fraction_theta_max 0.999
_diffrn_measurement_device_type 'CCD area detector'
_diffrn_measurement_method 'phi and omega scans'
_diffrn_radiation_monochromator graphite
_diffrn_radiation_source 'fine-focus sealed tube'
_diffrn_radiation_type MoK\a
_diffrn_radiation_wavelength 0.71073
_diffrn_reflns_av_R_equivalents 0.0725
_diffrn_reflns_av_sigmaI/netI 0.0408
_diffrn_reflns_limit_h_max 13
_diffrn_reflns_limit_h_min -13
_diffrn_reflns_limit_k_max 23
_diffrn_reflns_limit_k_min -23
_diffrn_reflns_limit_l_max 31
_diffrn_reflns_limit_l_min -32
_diffrn_reflns_number 38878
_diffrn_reflns_theta_full 26.43
_diffrn_reflns_theta_max 26.43
_diffrn_reflns_theta_min 2.17
_exptl_absorpt_coefficient_mu 0.939
_exptl_absorpt_correction_type none
_exptl_crystal_colour pink
_exptl_crystal_density_diffrn 1.334
_exptl_crystal_density_method 'not measured'
_exptl_crystal_description plate
_exptl_crystal_F_000 2224
_exptl_crystal_size_max 0.40
_exptl_crystal_size_mid 0.30
_exptl_crystal_size_min 0.20
_refine_diff_density_max 0.461
_refine_diff_density_min -0.242
_refine_diff_density_rms 0.056
_refine_ls_extinction_method none
_refine_ls_goodness_of_fit_ref 0.966
_refine_ls_hydrogen_treatment constr
_refine_ls_matrix_type full
_refine_ls_number_parameters 288
_refine_ls_number_reflns 5311
_refine_ls_number_restraints 0
_refine_ls_restrained_S_all 0.966
_refine_ls_R_factor_all 0.0420
_refine_ls_R_factor_gt 0.0295
_refine_ls_shift/su_max 0.002
_refine_ls_shift/su_mean 0.000
_refine_ls_structure_factor_coef Fsqd
_refine_ls_weighting_details 'calc w=1/[\s^2^(Fo^2^)+(0.0363P)^2^+0.0000P] where P=(Fo^2^+2Fc^2^)/3'
_refine_ls_weighting_scheme calc
_refine_ls_wR_factor_gt 0.0646
_refine_ls_wR_factor_ref 0.0679
_reflns_number_gt 4250
_reflns_number_total 5311
_reflns_threshold_expression >2sigma(I)
_cod_data_source_file cm102140t_si_004.cif
_cod_data_source_block s3044m
_cod_depositor_comments
;
The following automatic conversions were performed:

'_symmetry_cell_setting' value 'Orthorhombic' changed to
'orthorhombic' according to
/home/saulius/struct/CIF-dictionaries/cif_core.dic dictionary named
'cif_core.dic' version 2.4.2 from 2011-04-26.

Automatic conversion script
Id: cif_fix_values 1715 2011-07-08 13:25:40Z adriana 
;
_cod_original_cell_volume 5172.2(15)
_cod_original_sg_symbol_H-M Pbca
_cod_database_code 4000915

loop_
_symmetry_equiv_pos_as_xyz
'x, y, z'
'-x+1/2, -y, z+1/2'
'-x, y+1/2, -z+1/2'
'x+1/2, -y+1/2, -z'
'-x, -y, -z'
'x-1/2, y, -z-1/2'
'x, -y-1/2, z-1/2'
'-x-1/2, y-1/2, z'

loop_
_atom_site_label
_atom_site_type_symbol
_atom_site_fract_x
_atom_site_fract_y
_atom_site_fract_z
_atom_site_U_iso_or_equiv
_atom_site_adp_type
_atom_site_occupancy
_atom_site_symmetry_multiplicity
_atom_site_calc_flag
_atom_site_refinement_flags
Ni1 Ni 0.14424(2) 0.139897(11) 0.589291(8) 0.01522(7) Uani 1 1 d .
S1 S 0.24775(5) 0.09107(2) 0.650610(18) 0.02953(13) Uani 1 1 d .
S2 S 0.19658(4) 0.05029(2) 0.542753(17) 0.02062(11) Uani 1 1 d .
O1 O 0.10703(11) 0.22238(6) 0.62713(4) 0.0192(3) Uani 1 1 d .
O2 O 0.04486(12) 0.18167(6) 0.53922(4) 0.0220(3) Uani 1 1 d .
N1 N 0.35672(14) 0.13446(7) 0.73599(5) 0.0189(3) Uani 1 1 d .
N2 N 0.23623(14) 0.22120(8) 0.70156(5) 0.0183(3) Uani 1 1 d .
N3 N 0.11638(14) 0.31669(8) 0.67920(6) 0.0211(3) Uani 1 1 d .
N4 N 0.14313(14) 0.00257(7) 0.44945(5) 0.0187(3) Uani 1 1 d .
N5 N 0.05366(13) 0.10959(7) 0.46387(5) 0.0170(3) Uani 1 1 d .
N6 N -0.04855(14) 0.21625(8) 0.46697(5) 0.0197(3) Uani 1 1 d .
C1 C 0.27898(16) 0.15509(9) 0.69794(6) 0.0175(4) Uani 1 1 d .
C2 C 0.41163(18) 0.06324(9) 0.73949(7) 0.0242(4) Uani 1 1 d .
H2A H 0.3529 0.0282 0.7242 0.029 Uiso 1 1 calc R
H2B H 0.4234 0.0507 0.7765 0.029 Uiso 1 1 calc R
C3 C 0.5362(2) 0.05796(11) 0.71179(8) 0.0349(5) Uani 1 1 d .
H3A H 0.5240 0.0667 0.6747 0.052 Uiso 1 1 calc R
H3B H 0.5712 0.0102 0.7169 0.052 Uiso 1 1 calc R
H3C H 0.5939 0.0936 0.7259 0.052 Uiso 1 1 calc R
C4 C 0.39512(18) 0.18436(10) 0.77686(7) 0.0243(4) Uani 1 1 d .
H4A H 0.4031 0.2327 0.7618 0.029 Uiso 1 1 calc R
H4B H 0.4783 0.1701 0.7901 0.029 Uiso 1 1 calc R
C5 C 0.3034(2) 0.18680(12) 0.82158(8) 0.0357(5) Uani 1 1 d .
H5A H 0.2232 0.2058 0.8094 0.054 Uiso 1 1 calc R
H5B H 0.3365 0.2176 0.8490 0.054 Uiso 1 1 calc R
H5C H 0.2910 0.1386 0.8352 0.054 Uiso 1 1 calc R
C6 C 0.15418(16) 0.24983(9) 0.66756(6) 0.0176(4) Uani 1 1 d .
C7 C 0.16323(19) 0.35383(10) 0.72511(7) 0.0282(5) Uani 1 1 d .
H7A H 0.1672 0.3197 0.7543 0.034 Uiso 1 1 calc R
H7B H 0.1032 0.3918 0.7347 0.034 Uiso 1 1 calc R
C8 C 0.2914(2) 0.38692(11) 0.71771(9) 0.0376(5) Uani 1 1 d .
H8A H 0.3520 0.3496 0.7090 0.056 Uiso 1 1 calc R
H8B H 0.3171 0.4107 0.7498 0.056 Uiso 1 1 calc R
H8C H 0.2880 0.4219 0.6895 0.056 Uiso 1 1 calc R
C9 C 0.03052(19) 0.35422(10) 0.64433(7) 0.0278(4) Uani 1 1 d .
H9A H -0.0225 0.3867 0.6651 0.033 Uiso 1 1 calc R
H9B H -0.0252 0.3189 0.6276 0.033 Uiso 1 1 calc R
C10 C 0.0956(3) 0.39688(13) 0.60270(10) 0.0514(7) Uani 1 1 d .
H10A H 0.1446 0.4351 0.6188 0.077 Uiso 1 1 calc R
H10B H 0.0330 0.4177 0.5794 0.077 Uiso 1 1 calc R
H10C H 0.1513 0.3656 0.5829 0.077 Uiso 1 1 calc R
C11 C 0.12289(16) 0.05727(9) 0.48257(6) 0.0171(4) Uani 1 1 d .
C12 C 0.21421(19) -0.06136(10) 0.46331(7) 0.0256(4) Uani 1 1 d .
H12A H 0.1792 -0.1025 0.4442 0.031 Uiso 1 1 calc R
H12B H 0.2031 -0.0707 0.5008 0.031 Uiso 1 1 calc R
C13 C 0.3527(2) -0.05620(12) 0.45172(9) 0.0392(5) Uani 1 1 d .
H13A H 0.3649 -0.0479 0.4145 0.059 Uiso 1 1 calc R
H13B H 0.3939 -0.1008 0.4617 0.059 Uiso 1 1 calc R
H13C H 0.3890 -0.0166 0.4714 0.059 Uiso 1 1 calc R
C14 C 0.09513(19) 0.00749(10) 0.39609(7) 0.0248(4) Uani 1 1 d .
H14A H 0.0097 0.0278 0.3969 0.030 Uiso 1 1 calc R
H14B H 0.0894 -0.0411 0.3812 0.030 Uiso 1 1 calc R
C15 C 0.1772(2) 0.05340(11) 0.36104(7) 0.0336(5) Uani 1 1 d .
H15A H 0.1860 0.1010 0.3762 0.050 Uiso 1 1 calc R
H15B H 0.1383 0.0573 0.3267 0.050 Uiso 1 1 calc R
H15C H 0.2599 0.0314 0.3576 0.050 Uiso 1 1 calc R
C16 C 0.02062(15) 0.16702(9) 0.49187(7) 0.0175(4) Uani 1 1 d .
C17 C -0.08285(18) 0.20959(10) 0.41213(7) 0.0233(4) Uani 1 1 d .
H17A H -0.1669 0.2304 0.4067 0.028 Uiso 1 1 calc R
H17B H -0.0870 0.1585 0.4027 0.028 Uiso 1 1 calc R
C18 C 0.01057(19) 0.24692(11) 0.37688(7) 0.0323(5) Uani 1 1 d .
H18A H 0.0142 0.2977 0.3858 0.048 Uiso 1 1 calc R
H18B H -0.0158 0.2416 0.3407 0.048 Uiso 1 1 calc R
H18C H 0.0935 0.2255 0.3814 0.048 Uiso 1 1 calc R
C19 C -0.08568(18) 0.28129(10) 0.49406(7) 0.0244(4) Uani 1 1 d .
H19A H -0.1090 0.3179 0.4682 0.029 Uiso 1 1 calc R
H19B H -0.0134 0.2996 0.5140 0.029 Uiso 1 1 calc R
C20 C -0.1943(2) 0.26956(11) 0.53048(8) 0.0314(5) Uani 1 1 d .
H20A H -0.2645 0.2487 0.5113 0.047 Uiso 1 1 calc R
H20B H -0.2200 0.3153 0.5455 0.047 Uiso 1 1 calc R
H20C H -0.1689 0.2371 0.5583 0.047 Uiso 1 1 calc R

loop_
_atom_site_aniso_label
_atom_site_aniso_U_11
_atom_site_aniso_U_22
_atom_site_aniso_U_33
_atom_site_aniso_U_23
_atom_site_aniso_U_13
_atom_site_aniso_U_12
Ni1 0.01847(12) 0.01494(11) 0.01224(11) -0.00022(9) -0.00139(9) 0.00017(9)
S1 0.0506(3) 0.0168(2) 0.0212(2) -0.00385(18) -0.0165(2) 0.0068(2)
S2 0.0268(3) 0.0192(2) 0.0159(2) -0.00178(17) -0.00368(19) 0.00510(19)
O1 0.0234(7) 0.0195(6) 0.0147(6) -0.0026(5) -0.0020(5) 0.0030(5)
O2 0.0268(7) 0.0234(7) 0.0157(6) -0.0028(5) -0.0047(5) 0.0086(6)
N1 0.0234(8) 0.0181(7) 0.0151(7) -0.0014(6) -0.0040(6) -0.0010(6)
N2 0.0220(8) 0.0175(7) 0.0152(7) -0.0019(6) 0.0005(6) -0.0003(6)
N3 0.0258(9) 0.0177(8) 0.0196(8) -0.0034(6) -0.0022(6) 0.0025(6)
N4 0.0247(8) 0.0173(7) 0.0142(7) -0.0025(6) 0.0010(6) -0.0002(6)
N5 0.0192(8) 0.0180(7) 0.0137(7) -0.0011(6) -0.0012(6) -0.0009(6)
N6 0.0220(8) 0.0210(8) 0.0162(7) -0.0005(6) -0.0032(6) 0.0035(6)
C1 0.0211(10) 0.0187(9) 0.0127(8) 0.0005(7) 0.0000(7) -0.0040(7)
C2 0.0317(11) 0.0205(9) 0.0203(10) 0.0033(7) -0.0080(8) 0.0003(8)
C3 0.0351(12) 0.0327(12) 0.0371(12) 0.0017(10) -0.0005(10) 0.0118(9)
C4 0.0269(10) 0.0265(10) 0.0195(10) -0.0053(8) -0.0073(8) -0.0013(8)
C5 0.0426(13) 0.0442(13) 0.0204(10) -0.0070(9) -0.0006(10) 0.0007(11)
C6 0.0186(9) 0.0189(9) 0.0152(9) 0.0008(7) 0.0039(7) -0.0029(7)
C7 0.0379(12) 0.0214(10) 0.0252(10) -0.0079(8) -0.0035(9) 0.0042(8)
C8 0.0402(13) 0.0290(11) 0.0436(13) -0.0109(10) -0.0077(11) -0.0001(10)
C9 0.0328(11) 0.0218(10) 0.0288(11) -0.0047(8) -0.0040(9) 0.0094(8)
C10 0.0563(16) 0.0460(14) 0.0518(15) 0.0229(12) -0.0192(13) -0.0100(13)
C11 0.0165(9) 0.0194(9) 0.0153(8) -0.0002(7) 0.0019(7) -0.0051(7)
C12 0.0352(12) 0.0187(9) 0.0231(10) -0.0020(8) 0.0022(8) 0.0028(8)
C13 0.0379(13) 0.0426(13) 0.0372(13) 0.0058(10) 0.0089(10) 0.0132(11)
C14 0.0354(11) 0.0239(10) 0.0150(9) -0.0049(7) -0.0010(8) -0.0020(8)
C15 0.0468(14) 0.0341(12) 0.0198(10) 0.0022(9) 0.0054(9) -0.0023(10)
C16 0.0149(9) 0.0208(9) 0.0169(9) 0.0021(7) 0.0001(7) -0.0029(7)
C17 0.0236(10) 0.0282(10) 0.0181(9) 0.0013(8) -0.0064(8) 0.0024(8)
C18 0.0344(12) 0.0407(12) 0.0219(10) 0.0059(9) -0.0027(9) 0.0001(10)
C19 0.0290(11) 0.0212(9) 0.0230(10) 0.0003(8) -0.0034(8) 0.0053(8)
C20 0.0316(11) 0.0318(11) 0.0309(11) 0.0003(9) 0.0035(9) 0.0111(9)

loop_
_atom_type_symbol
_atom_type_description
_atom_type_scat_dispersion_real
_atom_type_scat_dispersion_imag
_atom_type_scat_source
C C 0.0033 0.0016 'International Tables Vol C Tables 4.2.6.8 and 6.1.1.4'
H H 0.0000 0.0000 'International Tables Vol C Tables 4.2.6.8 and 6.1.1.4'
N N 0.0061 0.0033 'International Tables Vol C Tables 4.2.6.8 and 6.1.1.4'
O O 0.0106 0.0060 'International Tables Vol C Tables 4.2.6.8 and 6.1.1.4'
S S 0.1246 0.1234 'International Tables Vol C Tables 4.2.6.8 and 6.1.1.4'
Ni Ni 0.3393 1.1124 'International Tables Vol C Tables 4.2.6.8 and 6.1.1.4'

loop_
_geom_angle_atom_site_label_1
_geom_angle_atom_site_label_2
_geom_angle_atom_site_label_3
_geom_angle
O2 Ni1 O1 83.76(5)
O2 Ni1 S1 175.96(4)
O1 Ni1 S1 94.52(4)
O2 Ni1 S2 95.26(4)
O1 Ni1 S2 175.69(4)
S1 Ni1 S2 86.72(2)
C1 S1 Ni1 108.76(6)
C11 S2 Ni1 108.77(6)
C6 O1 Ni1 132.86(11)
C16 O2 Ni1 133.89(11)
C1 N1 C2 123.83(15)
C1 N1 C4 120.92(15)
C2 N1 C4 115.23(14)
C1 N2 C6 123.37(15)
C6 N3 C7 121.32(15)
C6 N3 C9 119.79(15)
C7 N3 C9 118.85(15)
C11 N4 C12 123.41(15)
C11 N4 C14 119.14(15)
C12 N4 C14 117.42(14)
C11 N5 C16 123.16(15)
C16 N6 C19 119.62(14)
C16 N6 C17 122.61(15)
C19 N6 C17 117.66(14)
N2 C1 N1 115.57(15)
N2 C1 S1 128.88(13)
N1 C1 S1 115.55(13)
N1 C2 C3 112.56(16)
N1 C2 H2A 109.1
C3 C2 H2A 109.1
N1 C2 H2B 109.1
C3 C2 H2B 109.1
H2A C2 H2B 107.8
C2 C3 H3A 109.5
C2 C3 H3B 109.5
H3A C3 H3B 109.5
C2 C3 H3C 109.5
H3A C3 H3C 109.5
H3B C3 H3C 109.5
N1 C4 C5 112.63(16)
N1 C4 H4A 109.1
C5 C4 H4A 109.1
N1 C4 H4B 109.1
C5 C4 H4B 109.1
H4A C4 H4B 107.8
C4 C5 H5A 109.5
C4 C5 H5B 109.5
H5A C5 H5B 109.5
C4 C5 H5C 109.5
H5A C5 H5C 109.5
H5B C5 H5C 109.5
O1 C6 N2 129.07(16)
O1 C6 N3 116.17(16)
N2 C6 N3 114.75(15)
N3 C7 C8 113.75(16)
N3 C7 H7A 108.8
C8 C7 H7A 108.8
N3 C7 H7B 108.8
C8 C7 H7B 108.8
H7A C7 H7B 107.7
C7 C8 H8A 109.5
C7 C8 H8B 109.5
H8A C8 H8B 109.5
C7 C8 H8C 109.5
H8A C8 H8C 109.5
H8B C8 H8C 109.5
N3 C9 C10 113.76(17)
N3 C9 H9A 108.8
C10 C9 H9A 108.8
N3 C9 H9B 108.8
C10 C9 H9B 108.8
H9A C9 H9B 107.7
C9 C10 H10A 109.5
C9 C10 H10B 109.5
H10A C10 H10B 109.5
C9 C10 H10C 109.5
H10A C10 H10C 109.5
H10B C10 H10C 109.5
N5 C11 N4 115.04(15)
N5 C11 S2 129.30(13)
N4 C11 S2 115.61(13)
N4 C12 C13 114.01(16)
N4 C12 H12A 108.7
C13 C12 H12A 108.7
N4 C12 H12B 108.7
C13 C12 H12B 108.7
H12A C12 H12B 107.6
C12 C13 H13A 109.5
C12 C13 H13B 109.5
H13A C13 H13B 109.5
C12 C13 H13C 109.5
H13A C13 H13C 109.5
H13B C13 H13C 109.5
N4 C14 C15 112.90(16)
N4 C14 H14A 109.0
C15 C14 H14A 109.0
N4 C14 H14B 109.0
C15 C14 H14B 109.0
H14A C14 H14B 107.8
C14 C15 H15A 109.5
C14 C15 H15B 109.5
H15A C15 H15B 109.5
C14 C15 H15C 109.5
H15A C15 H15C 109.5
H15B C15 H15C 109.5
O2 C16 N5 129.22(16)
O2 C16 N6 114.80(15)
N5 C16 N6 115.98(15)
N6 C17 C18 111.90(15)
N6 C17 H17A 109.2
C18 C17 H17A 109.2
N6 C17 H17B 109.2
C18 C17 H17B 109.2
H17A C17 H17B 107.9
C17 C18 H18A 109.5
C17 C18 H18B 109.5
H18A C18 H18B 109.5
C17 C18 H18C 109.5
H18A C18 H18C 109.5
H18B C18 H18C 109.5
N6 C19 C20 112.62(16)
N6 C19 H19A 109.1
C20 C19 H19A 109.1
N6 C19 H19B 109.1
C20 C19 H19B 109.1
H19A C19 H19B 107.8
C19 C20 H20A 109.5
C19 C20 H20B 109.5
H20A C20 H20B 109.5
C19 C20 H20C 109.5
H20A C20 H20C 109.5
H20B C20 H20C 109.5

loop_
_geom_bond_atom_site_label_1
_geom_bond_atom_site_label_2
_geom_bond_distance
Ni1 O2 1.8467(12)
Ni1 O1 1.8722(12)
Ni1 S1 2.1363(6)
Ni1 S2 2.1401(5)
S1 C1 1.7446(17)
S2 C11 1.7454(17)
O1 C6 1.267(2)
O2 C16 1.278(2)
N1 C1 1.343(2)
N1 C2 1.462(2)
N1 C4 1.468(2)
N2 C1 1.325(2)
N2 C6 1.352(2)
N3 C6 1.352(2)
N3 C7 1.462(2)
N3 C9 1.465(2)
N4 C11 1.353(2)
N4 C12 1.464(2)
N4 C14 1.472(2)
N5 C11 1.321(2)
N5 C16 1.345(2)
N6 C16 1.346(2)
N6 C19 1.461(2)
N6 C17 1.466(2)
C2 C3 1.514(3)
C2 H2A 0.9900
C2 H2B 0.9900
C3 H3A 0.9800
C3 H3B 0.9800
C3 H3C 0.9800
C4 C5 1.515(3)
C4 H4A 0.9900
C4 H4B 0.9900
C5 H5A 0.9800
C5 H5B 0.9800
C5 H5C 0.9800
C7 C8 1.516(3)
C7 H7A 0.9900
C7 H7B 0.9900
C8 H8A 0.9800
C8 H8B 0.9800
C8 H8C 0.9800
C9 C10 1.509(3)
C9 H9A 0.9900
C9 H9B 0.9900
C10 H10A 0.9800
C10 H10B 0.9800
C10 H10C 0.9800
C12 C13 1.513(3)
C12 H12A 0.9900
C12 H12B 0.9900
C13 H13A 0.9800
C13 H13B 0.9800
C13 H13C 0.9800
C14 C15 1.526(3)
C14 H14A 0.9900
C14 H14B 0.9900
C15 H15A 0.9800
C15 H15B 0.9800
C15 H15C 0.9800
C17 C18 1.521(3)
C17 H17A 0.9900
C17 H17B 0.9900
C18 H18A 0.9800
C18 H18B 0.9800
C18 H18C 0.9800
C19 C20 1.510(3)
C19 H19A 0.9900
C19 H19B 0.9900
C20 H20A 0.9800
C20 H20B 0.9800
C20 H20C 0.9800

loop_
_geom_torsion_atom_site_label_1
_geom_torsion_atom_site_label_2
_geom_torsion_atom_site_label_3
_geom_torsion_atom_site_label_4
_geom_torsion
O2 Ni1 S1 C1 -78.0(6)
O1 Ni1 S1 C1 -13.36(8)
S2 Ni1 S1 C1 162.50(7)
O2 Ni1 S2 C11 -0.86(7)
O1 Ni1 S2 C11 -77.6(5)
S1 Ni1 S2 C11 175.60(6)
O2 Ni1 O1 C6 -165.45(16)
S1 Ni1 O1 C6 18.22(15)
S2 Ni1 O1 C6 -88.3(5)
O1 Ni1 O2 C16 171.19(17)
S1 Ni1 O2 C16 -123.8(5)
S2 Ni1 O2 C16 -4.59(16)
C6 N2 C1 N1 -177.85(15)
C6 N2 C1 S1 1.9(3)
C2 N1 C1 N2 178.70(16)
C4 N1 C1 N2 -3.0(2)
C2 N1 C1 S1 -1.1(2)
C4 N1 C1 S1 177.15(13)
Ni1 S1 C1 N2 8.07(18)
Ni1 S1 C1 N1 -172.14(11)
C1 N1 C2 C3 90.3(2)
C4 N1 C2 C3 -88.00(19)
C1 N1 C4 C5 86.3(2)
C2 N1 C4 C5 -95.27(19)
Ni1 O1 C6 N2 -11.9(3)
Ni1 O1 C6 N3 169.28(11)
C1 N2 C6 O1 -2.2(3)
C1 N2 C6 N3 176.65(16)
C7 N3 C6 O1 179.45(15)
C9 N3 C6 O1 -2.9(2)
C7 N3 C6 N2 0.5(2)
C9 N3 C6 N2 178.06(15)
C6 N3 C7 C8 80.6(2)
C9 N3 C7 C8 -97.0(2)
C6 N3 C9 C10 -89.7(2)
C7 N3 C9 C10 87.9(2)
C16 N5 C11 N4 177.72(15)
C16 N5 C11 S2 -5.0(3)
C12 N4 C11 N5 -178.09(16)
C14 N4 C11 N5 3.8(2)
C12 N4 C11 S2 4.3(2)
C14 N4 C11 S2 -173.88(13)
Ni1 S2 C11 N5 5.33(18)
Ni1 S2 C11 N4 -177.41(11)
C11 N4 C12 C13 -90.6(2)
C14 N4 C12 C13 87.5(2)
C11 N4 C14 C15 79.1(2)
C12 N4 C14 C15 -99.1(2)
Ni1 O2 C16 N5 7.0(3)
Ni1 O2 C16 N6 -173.46(12)
C11 N5 C16 O2 -1.5(3)
C11 N5 C16 N6 178.98(16)
C19 N6 C16 O2 2.1(2)
C17 N6 C16 O2 178.34(15)
C19 N6 C16 N5 -178.33(15)
C17 N6 C16 N5 -2.1(2)
C16 N6 C17 C18 -92.9(2)
C19 N6 C17 C18 83.4(2)
C16 N6 C19 C20 -78.2(2)
C17 N6 C19 C20 105.38(19)
